data_7104755
loop_
_publ_author_name
'Ni, Chengbao'
'Power, Philip P'

_publ_section_title
;
 Insertion reactions of a two-coordinate iron diaryl with dioxygen and
 carbon monoxide.
;
_journal_issue 37
_journal_name_full 'Chemical communications (Cambridge, England)'
_journal_page_first 5543
_journal_page_last 5545
_journal_paper_doi 10.1039/b912312a
_journal_volume 34
_journal_year 2009
_chemical_formula_moiety 'C64 H74 Fe O4'
_chemical_formula_sum 'C64 H74 Fe O4'
_chemical_formula_weight 963.08
_chemical_name_systematic
;
?
;
_space_group_IT_number 60
_symmetry_cell_setting orthorhombic
_symmetry_space_group_name_Hall '-P 2n 2ab'
_symmetry_space_group_name_H-M 'P b c n'
_atom_sites_solution_hydrogens geom
_atom_sites_solution_primary direct
_atom_sites_solution_secondary difmap
_audit_creation_method SHELXL-97
_cell_angle_alpha 90.00
_cell_angle_beta 90.00
_cell_angle_gamma 90.00
_cell_formula_units_Z 4
_cell_length_a 12.3259(8)
_cell_length_b 19.1534(12)
_cell_length_c 22.7301(14)
_cell_measurement_reflns_used 8267
_cell_measurement_temperature 90(2)
_cell_measurement_theta_max 27.44
_cell_measurement_theta_min 2.16
_cell_volume 5366.2(6)
_computing_cell_refinement 'SAINT (7.53A) (Bruker, 2006)'
_computing_data_collection 'SMART (Version 5.054) (Bruker, 2002)'
_computing_data_reduction 'SAINT (7.53A) (Bruker, 2006)'
_computing_molecular_graphics 'SHELXTL 5.1, XP (Sheldrick, 1994)'
_computing_publication_material SHELXL97
_computing_structure_refinement 'SHELXL-97 (Sheldrick, 2008)'
_computing_structure_solution 'SHELXS-97 (Sheldrick, 2008)'
_diffrn_ambient_temperature 90(2)
_diffrn_measured_fraction_theta_full 1.000
_diffrn_measured_fraction_theta_max 1.000
_diffrn_measurement_device_type 'Bruker SMART1000 CCD'
_diffrn_measurement_method '\w and \f'
_diffrn_radiation_monochromator graphite
_diffrn_radiation_source 'fine-focus sealed tube'
_diffrn_radiation_type MoK\a
_diffrn_radiation_wavelength 0.71073
_diffrn_reflns_av_R_equivalents 0.0000
_diffrn_reflns_av_sigmaI/netI 0.0376
_diffrn_reflns_limit_h_max 16
_diffrn_reflns_limit_h_min 0
_diffrn_reflns_limit_k_max 24
_diffrn_reflns_limit_k_min 0
_diffrn_reflns_limit_l_max 29
_diffrn_reflns_limit_l_min 0
_diffrn_reflns_number 8265
_diffrn_reflns_theta_full 27.50
_diffrn_reflns_theta_max 27.50
_diffrn_reflns_theta_min 1.79
_exptl_absorpt_coefficient_mu 0.328
_exptl_absorpt_correction_T_max 0.9677
_exptl_absorpt_correction_T_min 0.9166
_exptl_absorpt_correction_type multi-scan
_exptl_absorpt_process_details 'TWINABS V2008/3 (Sheldrick, 2008)'
_exptl_crystal_colour Red
_exptl_crystal_density_diffrn 1.192
_exptl_crystal_density_method 'not measured'
_exptl_crystal_description Plate
_exptl_crystal_F_000 2064
_exptl_crystal_size_max 0.27
_exptl_crystal_size_mid 0.21
_exptl_crystal_size_min 0.12
_refine_diff_density_max 0.357
_refine_diff_density_min -0.358
_refine_diff_density_rms 0.053
_refine_ls_extinction_method none
_refine_ls_goodness_of_fit_ref 1.075
_refine_ls_hydrogen_treatment constr
_refine_ls_matrix_type full
_refine_ls_number_parameters 321
_refine_ls_number_reflns 8265
_refine_ls_number_restraints 0
_refine_ls_restrained_S_all 1.075
_refine_ls_R_factor_all 0.0521
_refine_ls_R_factor_gt 0.0358
_refine_ls_shift/su_max 0.000
_refine_ls_shift/su_mean 0.000
_refine_ls_structure_factor_coef Fsqd
_refine_ls_weighting_details 'calc w=1/[\s^2^(Fo^2^)+(0.0362P)^2^+4.0405P] where P=(Fo^2^+2Fc^2^)/3'
_refine_ls_weighting_scheme calc
_refine_ls_wR_factor_gt 0.0823
_refine_ls_wR_factor_ref 0.0899
_reflns_number_gt 6986
_reflns_number_total 8265
_reflns_threshold_expression >2sigma(I)
_cod_data_source_file b912312a.txt
_cod_data_source_block tw52
_cod_depositor_comments
;
The following automatic conversions were performed:
'_symmetry_cell_setting' value 'Orthorhombic' changed to 'orthorhombic'
according to '/home/saulius/struct/CIF-dictionaries/cif_core.dic'
dictionary named 'cif_core.dic' version 2.4.1 from
2010-06-29.

'_exptl_absorpt_correction_type' value 'Multi-scan' changed
to 'multi-scan' according to
'/home/saulius/struct/CIF-dictionaries/cif_core.dic' dictionary named
'cif_core.dic' version 2.4.1 from 2010-06-29.

Automatic conversion script
Id: cif_fix_enum 1527 2010-12-29 10:47:43Z saulius 
;
_cod_original_sg_symbol_H-M 'P b c n '
_cod_database_code 7104755

loop_
_symmetry_equiv_pos_as_xyz
'x, y, z'
'-x+1/2, -y+1/2, z+1/2'
'-x, y, -z+1/2'
'x+1/2, -y+1/2, -z'
'-x, -y, -z'
'x-1/2, y-1/2, -z-1/2'
'x, -y, z-1/2'
'-x-1/2, y-1/2, z'

loop_
_atom_site_label
_atom_site_type_symbol
_atom_site_fract_x
_atom_site_fract_y
_atom_site_fract_z
_atom_site_U_iso_or_equiv
_atom_site_adp_type
_atom_site_occupancy
_atom_site_symmetry_multiplicity
_atom_site_calc_flag
_atom_site_refinement_flags
_atom_site_disorder_assembly
_atom_site_disorder_group
Fe1 Fe 0.5000 0.12724(2) 0.7500 0.01515(8) Uani 1 2 d S . .
O1 O 0.65554(12) 0.01282(8) 0.75404(7) 0.0317(4) Uani 1 1 d . . .
O2 O 0.58920(11) 0.20282(7) 0.71095(6) 0.0196(3) Uani 1 1 d . . .
C1 C 0.59823(15) 0.05973(10) 0.75289(9) 0.0206(4) Uani 1 1 d . . .
C2 C 0.53039(14) 0.17001(10) 0.67658(8) 0.0171(4) Uani 1 1 d . . .
C3 C 0.52387(15) 0.18380(9) 0.61287(8) 0.0178(4) Uani 1 1 d . . .
C4 C 0.43210(15) 0.16111(10) 0.58134(9) 0.0183(4) Uani 1 1 d . . .
C5 C 0.42881(16) 0.17158(10) 0.52048(9) 0.0225(4) Uani 1 1 d . . .
H5A H 0.3673 0.1565 0.4988 0.027 Uiso 1 1 calc R . .
C6 C 0.51373(18) 0.20355(10) 0.49151(9) 0.0235(4) Uani 1 1 d . . .
H6A H 0.5117 0.2086 0.4499 0.028 Uiso 1 1 calc R . .
C7 C 0.60200(17) 0.22834(10) 0.52296(9) 0.0223(4) Uani 1 1 d . . .
H7A H 0.6592 0.2513 0.5026 0.027 Uiso 1 1 calc R . .
C8 C 0.60855(16) 0.22033(9) 0.58365(8) 0.0181(4) Uani 1 1 d . . .
C9 C 0.33462(15) 0.12958(11) 0.61007(8) 0.0196(4) Uani 1 1 d . . .
C10 C 0.30852(16) 0.05944(10) 0.59839(9) 0.0227(4) Uani 1 1 d . . .
C11 C 0.21405(17) 0.03175(11) 0.62239(11) 0.0307(5) Uani 1 1 d . . .
H11A H 0.1956 -0.0155 0.6147 0.037 Uiso 1 1 calc R . .
C12 C 0.14670(18) 0.07172(12) 0.65713(12) 0.0345(5) Uani 1 1 d . . .
H12A H 0.0826 0.0519 0.6733 0.041 Uiso 1 1 calc R . .
C13 C 0.17253(17) 0.14099(12) 0.66857(10) 0.0284(5) Uani 1 1 d . . .
H13A H 0.1256 0.1681 0.6926 0.034 Uiso 1 1 calc R . .
C14 C 0.26601(16) 0.17150(11) 0.64550(9) 0.0221(4) Uani 1 1 d . . .
C15 C 0.38441(17) 0.01213(10) 0.56313(9) 0.0247(4) Uani 1 1 d . . .
H15A H 0.4377 0.0426 0.5422 0.030 Uiso 1 1 calc R . .
C16 C 0.4481(2) -0.03549(13) 0.60453(11) 0.0378(6) Uani 1 1 d . . .
H16A H 0.4909 -0.0070 0.6318 0.057 Uiso 1 1 calc R . .
H16B H 0.4967 -0.0653 0.5815 0.057 Uiso 1 1 calc R . .
H16C H 0.3974 -0.0647 0.6269 0.057 Uiso 1 1 calc R . .
C17 C 0.32441(19) -0.03102(12) 0.51672(11) 0.0339(5) Uani 1 1 d . . .
H17A H 0.2844 0.0003 0.4904 0.051 Uiso 1 1 calc R . .
H17B H 0.2735 -0.0628 0.5362 0.051 Uiso 1 1 calc R . .
H17C H 0.3769 -0.0582 0.4938 0.051 Uiso 1 1 calc R . .
C18 C 0.29193(16) 0.24804(10) 0.65810(9) 0.0213(4) Uani 1 1 d . . .
H18A H 0.3706 0.2505 0.6687 0.026 Uiso 1 1 calc R . .
C19 C 0.2757(2) 0.29459(12) 0.60398(10) 0.0315(5) Uani 1 1 d . . .
H19A H 0.2995 0.3422 0.6131 0.047 Uiso 1 1 calc R . .
H19B H 0.1987 0.2951 0.5932 0.047 Uiso 1 1 calc R . .
H19C H 0.3185 0.2762 0.5711 0.047 Uiso 1 1 calc R . .
C20 C 0.22872(18) 0.27932(12) 0.70956(10) 0.0292(5) Uani 1 1 d . . .
H20A H 0.2550 0.3267 0.7174 0.044 Uiso 1 1 calc R . .
H20B H 0.2392 0.2503 0.7446 0.044 Uiso 1 1 calc R . .
H20C H 0.1514 0.2810 0.6997 0.044 Uiso 1 1 calc R . .
C21 C 0.70159(16) 0.25582(10) 0.61353(8) 0.0191(4) Uani 1 1 d . . .
C22 C 0.69077(17) 0.32764(10) 0.62642(9) 0.0237(4) Uani 1 1 d . . .
C23 C 0.78074(18) 0.36318(11) 0.64887(9) 0.0276(4) Uani 1 1 d . . .
H23A H 0.7751 0.4116 0.6573 0.033 Uiso 1 1 calc R . .
C24 C 0.87725(18) 0.32929(12) 0.65898(9) 0.0283(5) Uani 1 1 d . . .
H24A H 0.9373 0.3543 0.6746 0.034 Uiso 1 1 calc R . .
C25 C 0.88722(17) 0.25875(12) 0.64651(9) 0.0260(4) Uani 1 1 d . . .
H25A H 0.9541 0.2357 0.6538 0.031 Uiso 1 1 calc R . .
C26 C 0.79978(16) 0.22116(10) 0.62331(9) 0.0209(4) Uani 1 1 d . . .
C27 C 0.58413(18) 0.36569(11) 0.61732(10) 0.0278(5) Uani 1 1 d . . .
H27A H 0.5300 0.3307 0.6030 0.033 Uiso 1 1 calc R . .
C28 C 0.5419(2) 0.39499(13) 0.67556(11) 0.0403(6) Uani 1 1 d . . .
H28A H 0.5331 0.3568 0.7039 0.060 Uiso 1 1 calc R . .
H28B H 0.4718 0.4178 0.6691 0.060 Uiso 1 1 calc R . .
H28C H 0.5939 0.4291 0.6911 0.060 Uiso 1 1 calc R . .
C29 C 0.5935(2) 0.42236(13) 0.57048(11) 0.0364(5) Uani 1 1 d . . .
H29A H 0.6119 0.4010 0.5326 0.055 Uiso 1 1 calc R . .
H29B H 0.6505 0.4555 0.5817 0.055 Uiso 1 1 calc R . .
H29C H 0.5242 0.4470 0.5670 0.055 Uiso 1 1 calc R . .
C30 C 0.81354(17) 0.14377(11) 0.61030(10) 0.0241(4) Uani 1 1 d . . .
H30A H 0.7426 0.1257 0.5953 0.029 Uiso 1 1 calc R . .
C31 C 0.89922(18) 0.13087(12) 0.56275(10) 0.0283(4) Uani 1 1 d . . .
H31A H 0.8792 0.1562 0.5269 0.042 Uiso 1 1 calc R . .
H31B H 0.9034 0.0808 0.5542 0.042 Uiso 1 1 calc R . .
H31C H 0.9699 0.1474 0.5767 0.042 Uiso 1 1 calc R . .
C32 C 0.84045(19) 0.10408(12) 0.66710(11) 0.0318(5) Uani 1 1 d . . .
H32A H 0.7849 0.1139 0.6968 0.048 Uiso 1 1 calc R . .
H32B H 0.9115 0.1191 0.6817 0.048 Uiso 1 1 calc R . .
H32C H 0.8421 0.0538 0.6590 0.048 Uiso 1 1 calc R . .

loop_
_atom_site_aniso_label
_atom_site_aniso_U_11
_atom_site_aniso_U_22
_atom_site_aniso_U_33
_atom_site_aniso_U_23
_atom_site_aniso_U_13
_atom_site_aniso_U_12
Fe1 0.01434(18) 0.01418(18) 0.01694(16) 0.000 -0.00064(15) 0.000
O1 0.0292(8) 0.0259(8) 0.0399(9) 0.0039(7) 0.0032(7) 0.0097(6)
O2 0.0194(7) 0.0200(7) 0.0193(6) 0.0016(5) -0.0018(5) -0.0041(5)
C1 0.0192(9) 0.0226(9) 0.0200(9) 0.0028(8) 0.0019(8) -0.0004(7)
C2 0.0150(8) 0.0146(8) 0.0218(9) -0.0004(7) -0.0008(7) 0.0029(6)
C3 0.0208(9) 0.0116(8) 0.0210(9) -0.0011(7) -0.0001(7) 0.0026(6)
C4 0.0201(9) 0.0115(8) 0.0234(9) -0.0019(7) -0.0029(7) 0.0044(7)
C5 0.0240(10) 0.0200(10) 0.0235(10) -0.0031(8) -0.0058(8) 0.0043(7)
C6 0.0348(11) 0.0199(9) 0.0159(9) -0.0012(7) -0.0019(8) 0.0068(8)
C7 0.0276(10) 0.0175(10) 0.0218(9) 0.0016(7) 0.0047(8) 0.0007(8)
C8 0.0212(10) 0.0119(9) 0.0214(9) -0.0015(7) 0.0000(8) 0.0028(7)
C9 0.0163(9) 0.0196(9) 0.0229(9) 0.0004(8) -0.0053(7) 0.0021(7)
C10 0.0189(10) 0.0196(10) 0.0296(11) -0.0019(8) -0.0056(8) 0.0014(7)
C11 0.0223(10) 0.0209(11) 0.0490(14) -0.0019(10) -0.0046(10) -0.0032(8)
C12 0.0176(10) 0.0317(12) 0.0543(16) 0.0019(11) 0.0016(10) -0.0023(8)
C13 0.0193(10) 0.0298(12) 0.0360(12) -0.0018(10) -0.0004(8) 0.0056(8)
C14 0.0177(9) 0.0230(10) 0.0256(10) -0.0001(8) -0.0064(8) 0.0034(8)
C15 0.0235(10) 0.0187(10) 0.0319(11) -0.0028(8) -0.0043(9) 0.0006(8)
C16 0.0374(13) 0.0416(14) 0.0343(13) -0.0110(11) -0.0121(11) 0.0196(11)
C17 0.0370(13) 0.0300(12) 0.0348(12) -0.0074(10) -0.0109(10) 0.0024(10)
C18 0.0205(9) 0.0201(9) 0.0233(10) -0.0025(8) -0.0034(8) 0.0064(7)
C19 0.0458(14) 0.0232(10) 0.0255(11) -0.0013(9) -0.0051(10) 0.0112(10)
C20 0.0289(12) 0.0289(11) 0.0297(11) -0.0050(9) -0.0021(9) 0.0087(9)
C21 0.0228(10) 0.0180(9) 0.0165(9) 0.0015(7) 0.0028(7) -0.0032(7)
C22 0.0301(11) 0.0193(10) 0.0217(10) 0.0005(8) 0.0065(8) -0.0023(8)
C23 0.0368(12) 0.0203(10) 0.0256(10) -0.0016(8) 0.0064(9) -0.0089(8)
C24 0.0309(12) 0.0298(11) 0.0242(10) -0.0011(9) 0.0036(9) -0.0160(9)
C25 0.0216(10) 0.0309(11) 0.0254(10) 0.0026(9) 0.0025(8) -0.0051(8)
C26 0.0218(10) 0.0197(10) 0.0211(10) 0.0009(8) 0.0013(8) -0.0037(7)
C27 0.0323(11) 0.0165(10) 0.0348(12) 0.0000(9) 0.0037(9) 0.0010(8)
C28 0.0464(15) 0.0337(13) 0.0407(14) 0.0014(11) 0.0138(12) 0.0113(11)
C29 0.0459(14) 0.0272(12) 0.0362(13) 0.0057(10) 0.0022(11) 0.0040(10)
C30 0.0205(10) 0.0186(10) 0.0332(11) -0.0001(8) 0.0007(8) -0.0007(7)
C31 0.0329(11) 0.0235(11) 0.0283(11) 0.0003(9) 0.0019(9) 0.0019(9)
C32 0.0302(12) 0.0277(11) 0.0374(13) 0.0072(10) 0.0091(10) 0.0033(9)

loop_
_atom_type_symbol
_atom_type_description
_atom_type_scat_dispersion_real
_atom_type_scat_dispersion_imag
_atom_type_scat_source
C C 0.0033 0.0016 'International Tables Vol C Tables 4.2.6.8 and 6.1.1.4'
H H 0.0000 0.0000 'International Tables Vol C Tables 4.2.6.8 and 6.1.1.4'
O O 0.0106 0.0060 'International Tables Vol C Tables 4.2.6.8 and 6.1.1.4'
Fe Fe 0.3463 0.8444 'International Tables Vol C Tables 4.2.6.8 and 6.1.1.4'

loop_
_geom_angle_atom_site_label_1
_geom_angle_atom_site_label_2
_geom_angle_atom_site_label_3
_geom_angle
_geom_angle_site_symmetry_1
_geom_angle_site_symmetry_3
_geom_angle_publ_flag
C1 Fe1 C1 86.33(12) 3_656 . ?
C1 Fe1 C2 102.29(9) 3_656 3_656 ?
C1 Fe1 C2 114.67(9) . 3_656 ?
C1 Fe1 C2 114.67(9) 3_656 . ?
C1 Fe1 C2 102.29(9) . . ?
C2 Fe1 C2 128.81(11) 3_656 . ?
C1 Fe1 O2 151.27(8) 3_656 . ?
C1 Fe1 O2 99.62(7) . . ?
C2 Fe1 O2 100.62(7) 3_656 . ?
C2 Fe1 O2 36.62(7) . . ?
C1 Fe1 O2 99.61(7) 3_656 3_656 ?
C1 Fe1 O2 151.27(8) . 3_656 ?
C2 Fe1 O2 36.62(6) 3_656 3_656 ?
C2 Fe1 O2 100.62(7) . 3_656 ?
O2 Fe1 O2 88.61(8) . 3_656 ?
C2 O2 Fe1 66.12(10) . . ?
O1 C1 Fe1 174.98(18) . . ?
O2 C2 C3 124.13(17) . . ?
O2 C2 Fe1 77.26(11) . . ?
C3 C2 Fe1 158.60(14) . . ?
C4 C3 C8 120.28(17) . . ?
C4 C3 C2 119.24(17) . . ?
C8 C3 C2 120.48(17) . . ?
C5 C4 C3 118.85(18) . . ?
C5 C4 C9 117.82(17) . . ?
C3 C4 C9 123.24(17) . . ?
C6 C5 C4 120.91(18) . . ?
C6 C5 H5A 119.5 . . ?
C4 C5 H5A 119.5 . . ?
C5 C6 C7 120.10(18) . . ?
C5 C6 H6A 119.9 . . ?
C7 C6 H6A 119.9 . . ?
C6 C7 C8 121.30(19) . . ?
C6 C7 H7A 119.3 . . ?
C8 C7 H7A 119.3 . . ?
C7 C8 C3 118.38(18) . . ?
C7 C8 C21 116.41(17) . . ?
C3 C8 C21 125.06(17) . . ?
C10 C9 C14 120.80(18) . . ?
C10 C9 C4 119.16(17) . . ?
C14 C9 C4 119.92(18) . . ?
C11 C10 C9 118.79(19) . . ?
C11 C10 C15 119.45(18) . . ?
C9 C10 C15 121.67(18) . . ?
C12 C11 C10 121.1(2) . . ?
C12 C11 H11A 119.4 . . ?
C10 C11 H11A 119.4 . . ?
C11 C12 C13 120.0(2) . . ?
C11 C12 H12A 120.0 . . ?
C13 C12 H12A 120.0 . . ?
C12 C13 C14 121.3(2) . . ?
C12 C13 H13A 119.4 . . ?
C14 C13 H13A 119.4 . . ?
C13 C14 C9 117.99(19) . . ?
C13 C14 C18 120.30(18) . . ?
C9 C14 C18 121.71(18) . . ?
C16 C15 C10 110.20(18) . . ?
C16 C15 C17 110.51(18) . . ?
C10 C15 C17 112.68(18) . . ?
C16 C15 H15A 107.8 . . ?
C10 C15 H15A 107.8 . . ?
C17 C15 H15A 107.8 . . ?
C15 C16 H16A 109.5 . . ?
C15 C16 H16B 109.5 . . ?
H16A C16 H16B 109.5 . . ?
C15 C16 H16C 109.5 . . ?
H16A C16 H16C 109.5 . . ?
H16B C16 H16C 109.5 . . ?
C15 C17 H17A 109.5 . . ?
C15 C17 H17B 109.5 . . ?
H17A C17 H17B 109.5 . . ?
C15 C17 H17C 109.5 . . ?
H17A C17 H17C 109.5 . . ?
H17B C17 H17C 109.5 . . ?
C14 C18 C20 114.41(18) . . ?
C14 C18 C19 112.37(17) . . ?
C20 C18 C19 108.66(17) . . ?
C14 C18 H18A 107.0 . . ?
C20 C18 H18A 107.0 . . ?
C19 C18 H18A 107.0 . . ?
C18 C19 H19A 109.5 . . ?
C18 C19 H19B 109.5 . . ?
H19A C19 H19B 109.5 . . ?
C18 C19 H19C 109.5 . . ?
H19A C19 H19C 109.5 . . ?
H19B C19 H19C 109.5 . . ?
C18 C20 H20A 109.5 . . ?
C18 C20 H20B 109.5 . . ?
H20A C20 H20B 109.5 . . ?
C18 C20 H20C 109.5 . . ?
H20A C20 H20C 109.5 . . ?
H20B C20 H20C 109.5 . . ?
C26 C21 C22 120.73(18) . . ?
C26 C21 C8 121.33(17) . . ?
C22 C21 C8 117.66(18) . . ?
C23 C22 C21 118.4(2) . . ?
C23 C22 C27 120.22(19) . . ?
C21 C22 C27 121.41(18) . . ?
C24 C23 C22 121.2(2) . . ?
C24 C23 H23A 119.4 . . ?
C22 C23 H23A 119.4 . . ?
C23 C24 C25 120.19(19) . . ?
C23 C24 H24A 119.9 . . ?
C25 C24 H24A 119.9 . . ?
C24 C25 C26 120.7(2) . . ?
C24 C25 H25A 119.7 . . ?
C26 C25 H25A 119.7 . . ?
C21 C26 C25 118.84(19) . . ?
C21 C26 C30 121.89(18) . . ?
C25 C26 C30 119.27(19) . . ?
C22 C27 C29 111.80(18) . . ?
C22 C27 C28 110.67(19) . . ?
C29 C27 C28 111.65(19) . . ?
C22 C27 H27A 107.5 . . ?
C29 C27 H27A 107.5 . . ?
C28 C27 H27A 107.5 . . ?
C27 C28 H28A 109.5 . . ?
C27 C28 H28B 109.5 . . ?
H28A C28 H28B 109.5 . . ?
C27 C28 H28C 109.5 . . ?
H28A C28 H28C 109.5 . . ?
H28B C28 H28C 109.5 . . ?
C27 C29 H29A 109.5 . . ?
C27 C29 H29B 109.5 . . ?
H29A C29 H29B 109.5 . . ?
C27 C29 H29C 109.5 . . ?
H29A C29 H29C 109.5 . . ?
H29B C29 H29C 109.5 . . ?
C26 C30 C31 111.80(17) . . ?
C26 C30 C32 110.08(18) . . ?
C31 C30 C32 111.40(17) . . ?
C26 C30 H30A 107.8 . . ?
C31 C30 H30A 107.8 . . ?
C32 C30 H30A 107.8 . . ?
C30 C31 H31A 109.5 . . ?
C30 C31 H31B 109.5 . . ?
H31A C31 H31B 109.5 . . ?
C30 C31 H31C 109.5 . . ?
H31A C31 H31C 109.5 . . ?
H31B C31 H31C 109.5 . . ?
C30 C32 H32A 109.5 . . ?
C30 C32 H32B 109.5 . . ?
H32A C32 H32B 109.5 . . ?
C30 C32 H32C 109.5 . . ?
H32A C32 H32C 109.5 . . ?
H32B C32 H32C 109.5 . . ?

loop_
_geom_bond_atom_site_label_1
_geom_bond_atom_site_label_2
_geom_bond_distance
_geom_bond_site_symmetry_2
_geom_bond_publ_flag
Fe1 C1 1.773(2) 3_656 ?
Fe1 C1 1.7726(19) . ?
Fe1 C2 1.8964(18) 3_656 ?
Fe1 C2 1.8965(19) . ?
Fe1 O2 2.0230(13) . ?
Fe1 O2 2.0230(13) 3_656 ?
O1 C1 1.143(2) . ?
O2 C2 1.237(2) . ?
C2 C3 1.474(3) . ?
C3 C4 1.408(3) . ?
C3 C8 1.421(3) . ?
C4 C5 1.399(3) . ?
C4 C9 1.495(3) . ?
C5 C6 1.380(3) . ?
C5 H5A 0.9500 . ?
C6 C7 1.386(3) . ?
C6 H6A 0.9500 . ?
C7 C8 1.390(3) . ?
C7 H7A 0.9500 . ?
C8 C21 1.496(3) . ?
C9 C10 1.407(3) . ?
C9 C14 1.417(3) . ?
C10 C11 1.391(3) . ?
C10 C15 1.529(3) . ?
C11 C12 1.378(3) . ?
C11 H11A 0.9500 . ?
C12 C13 1.389(3) . ?
C12 H12A 0.9500 . ?
C13 C14 1.394(3) . ?
C13 H13A 0.9500 . ?
C14 C18 1.528(3) . ?
C15 C16 1.527(3) . ?
C15 C17 1.531(3) . ?
C15 H15A 1.0000 . ?
C16 H16A 0.9800 . ?
C16 H16B 0.9800 . ?
C16 H16C 0.9800 . ?
C17 H17A 0.9800 . ?
C17 H17B 0.9800 . ?
C17 H17C 0.9800 . ?
C18 C20 1.528(3) . ?
C18 C19 1.532(3) . ?
C18 H18A 1.0000 . ?
C19 H19A 0.9800 . ?
C19 H19B 0.9800 . ?
C19 H19C 0.9800 . ?
C20 H20A 0.9800 . ?
C20 H20B 0.9800 . ?
C20 H20C 0.9800 . ?
C21 C26 1.398(3) . ?
C21 C22 1.413(3) . ?
C22 C23 1.398(3) . ?
C22 C27 1.517(3) . ?
C23 C24 1.374(3) . ?
C23 H23A 0.9500 . ?
C24 C25 1.386(3) . ?
C24 H24A 0.9500 . ?
C25 C26 1.399(3) . ?
C25 H25A 0.9500 . ?
C26 C30 1.521(3) . ?
C27 C29 1.525(3) . ?
C27 C28 1.529(3) . ?
C27 H27A 1.0000 . ?
C28 H28A 0.9800 . ?
C28 H28B 0.9800 . ?
C28 H28C 0.9800 . ?
C29 H29A 0.9800 . ?
C29 H29B 0.9800 . ?
C29 H29C 0.9800 . ?
C30 C31 1.531(3) . ?
C30 C32 1.535(3) . ?
C30 H30A 1.0000 . ?
C31 H31A 0.9800 . ?
C31 H31B 0.9800 . ?
C31 H31C 0.9800 . ?
C32 H32A 0.9800 . ?
C32 H32B 0.9800 . ?
C32 H32C 0.9800 . ?

loop_
_geom_torsion_atom_site_label_1
_geom_torsion_atom_site_label_2
_geom_torsion_atom_site_label_3
_geom_torsion_atom_site_label_4
_geom_torsion
_geom_torsion_site_symmetry_1
_geom_torsion_site_symmetry_2
_geom_torsion_site_symmetry_3
_geom_torsion_site_symmetry_4
_geom_torsion_publ_flag
C1 Fe1 O2 C2 -2.3(2) 3_656 . . . ?
C1 Fe1 O2 C2 97.70(13) . . . . ?
C2 Fe1 O2 C2 -144.76(11) 3_656 . . . ?
O2 Fe1 O2 C2 -109.98(12) 3_656 . . . ?
Fe1 O2 C2 C3 179.7(2) . . . . ?
C1 Fe1 C2 O2 178.77(11) 3_656 . . . ?
C1 Fe1 C2 O2 -89.63(12) . . . . ?
C2 Fe1 C2 O2 46.71(9) 3_656 . . . ?
O2 Fe1 C2 O2 72.92(13) 3_656 . . . ?
C1 Fe1 C2 C3 -0.6(4) 3_656 . . . ?
C1 Fe1 C2 C3 91.0(4) . . . . ?
C2 Fe1 C2 C3 -132.7(4) 3_656 . . . ?
O2 Fe1 C2 C3 -179.4(5) . . . . ?
O2 Fe1 C2 C3 -106.4(4) 3_656 . . . ?
O2 C2 C3 C4 -159.14(18) . . . . ?
Fe1 C2 C3 C4 20.1(5) . . . . ?
O2 C2 C3 C8 20.1(3) . . . . ?
Fe1 C2 C3 C8 -160.6(3) . . . . ?
C8 C3 C4 C5 3.6(3) . . . . ?
C2 C3 C4 C5 -177.12(17) . . . . ?
C8 C3 C4 C9 -172.98(17) . . . . ?
C2 C3 C4 C9 6.3(3) . . . . ?
C3 C4 C5 C6 0.0(3) . . . . ?
C9 C4 C5 C6 176.81(17) . . . . ?
C4 C5 C6 C7 -2.6(3) . . . . ?
C5 C6 C7 C8 1.5(3) . . . . ?
C6 C7 C8 C3 2.1(3) . . . . ?
C6 C7 C8 C21 -173.66(18) . . . . ?
C4 C3 C8 C7 -4.7(3) . . . . ?
C2 C3 C8 C7 176.10(17) . . . . ?
C4 C3 C8 C21 170.69(17) . . . . ?
C2 C3 C8 C21 -8.5(3) . . . . ?
C5 C4 C9 C10 68.4(2) . . . . ?
C3 C4 C9 C10 -114.9(2) . . . . ?
C5 C4 C9 C14 -107.5(2) . . . . ?
C3 C4 C9 C14 69.1(2) . . . . ?
C14 C9 C10 C11 -0.2(3) . . . . ?
C4 C9 C10 C11 -176.09(19) . . . . ?
C14 C9 C10 C15 -176.57(18) . . . . ?
C4 C9 C10 C15 7.5(3) . . . . ?
C9 C10 C11 C12 -0.1(3) . . . . ?
C15 C10 C11 C12 176.4(2) . . . . ?
C10 C11 C12 C13 0.2(4) . . . . ?
C11 C12 C13 C14 0.0(4) . . . . ?
C12 C13 C14 C9 -0.3(3) . . . . ?
C12 C13 C14 C18 179.2(2) . . . . ?
C10 C9 C14 C13 0.4(3) . . . . ?
C4 C9 C14 C13 176.26(18) . . . . ?
C10 C9 C14 C18 -179.17(17) . . . . ?
C4 C9 C14 C18 -3.3(3) . . . . ?
C11 C10 C15 C16 -75.2(3) . . . . ?
C9 C10 C15 C16 101.2(2) . . . . ?
C11 C10 C15 C17 48.8(3) . . . . ?
C9 C10 C15 C17 -134.8(2) . . . . ?
C13 C14 C18 C20 16.6(3) . . . . ?
C9 C14 C18 C20 -163.91(18) . . . . ?
C13 C14 C18 C19 -107.9(2) . . . . ?
C9 C14 C18 C19 71.6(2) . . . . ?
C7 C8 C21 C26 -92.2(2) . . . . ?
C3 C8 C21 C26 92.4(2) . . . . ?
C7 C8 C21 C22 81.8(2) . . . . ?
C3 C8 C21 C22 -93.7(2) . . . . ?
C26 C21 C22 C23 0.3(3) . . . . ?
C8 C21 C22 C23 -173.66(18) . . . . ?
C26 C21 C22 C27 -178.66(19) . . . . ?
C8 C21 C22 C27 7.4(3) . . . . ?
C21 C22 C23 C24 -0.8(3) . . . . ?
C27 C22 C23 C24 178.19(19) . . . . ?
C22 C23 C24 C25 0.5(3) . . . . ?
C23 C24 C25 C26 0.3(3) . . . . ?
C22 C21 C26 C25 0.4(3) . . . . ?
C8 C21 C26 C25 174.19(18) . . . . ?
C22 C21 C26 C30 179.51(19) . . . . ?
C8 C21 C26 C30 -6.7(3) . . . . ?
C24 C25 C26 C21 -0.7(3) . . . . ?
C24 C25 C26 C30 -179.84(19) . . . . ?
C23 C22 C27 C29 65.0(3) . . . . ?
C21 C22 C27 C29 -116.0(2) . . . . ?
C23 C22 C27 C28 -60.1(3) . . . . ?
C21 C22 C27 C28 118.8(2) . . . . ?
C21 C26 C30 C31 117.6(2) . . . . ?
C25 C26 C30 C31 -63.3(3) . . . . ?
C21 C26 C30 C32 -118.0(2) . . . . ?
C25 C26 C30 C32 61.1(2) . . . . ?
